data_4036591
loop_
_publ_author_name
'Wakabayashi, Shigeharu'
'Hori, Yuka'
'Komeda, Seiji'
'Shimizu, Yuki'
'Ohki, Yasuhiro'
'Horiuchi, Misaki'
'Itoh, Takahito'
'Sugihara, Yoshikazu'
'Tatsumi, Kazuyuki'

_publ_section_title
;
 Self-Assembly of 4-(Diethylboryl)pyridine: Crystal Structures of the
 Cyclic Pentamer and Hexamer and Their Solvent-Dependent Selective
 Crystallization.
;
_journal_issue 6
_journal_name_full 'The Journal of organic chemistry'
_journal_page_first 2399
_journal_page_last 2404
_journal_paper_doi 10.1021/acs.joc.5b02886
_journal_volume 81
_journal_year 2016
_chemical_formula_moiety 'C45 H70 B5 N5, 2(C6 H6)'
_chemical_formula_sum 'C57 H82 B5 N5'
_chemical_formula_weight 891.35
_space_group_IT_number 2
_space_group_name_Hall '-P 1'
_space_group_name_H-M_alt 'P -1'
_symmetry_cell_setting triclinic
_symmetry_Int_Tables_number 2
_symmetry_space_group_name_Hall '-P 1'
_symmetry_space_group_name_H-M 'P -1'
_atom_sites_solution_hydrogens geom
_atom_sites_solution_primary direct
_atom_sites_solution_secondary difmap
_audit_creation_method SHELXL-97
_cell_angle_alpha 93.698(3)
_cell_angle_beta 95.893(3)
_cell_angle_gamma 111.738(4)
_cell_formula_units_Z 2
_cell_length_a 10.850(2)
_cell_length_b 11.342(2)
_cell_length_c 24.340(4)
_cell_measurement_reflns_used 5922
_cell_measurement_temperature 173(2)
_cell_measurement_theta_max 27.50
_cell_measurement_theta_min 3.00
_cell_volume 2750.5(8)
_computing_structure_refinement 'SHELXL-97 (Sheldrick, 1997)'
_computing_structure_solution 'SHELXS-97 (Sheldrick, 1990)'
_diffrn_ambient_temperature 173(2)
_diffrn_measured_fraction_theta_full 0.993
_diffrn_measured_fraction_theta_max 0.993
_diffrn_measurement_device_type 'Rigaku XtaLAB P200'
_diffrn_radiation_monochromator graphite
_diffrn_radiation_source 'fine-focus sealed tube'
_diffrn_radiation_type MoK\a
_diffrn_radiation_wavelength 0.71075
_diffrn_reflns_av_R_equivalents 0.0620
_diffrn_reflns_av_sigmaI/netI 0.0328
_diffrn_reflns_limit_h_max 14
_diffrn_reflns_limit_h_min -14
_diffrn_reflns_limit_k_max 14
_diffrn_reflns_limit_k_min -14
_diffrn_reflns_limit_l_max 31
_diffrn_reflns_limit_l_min -31
_diffrn_reflns_number 91217
_diffrn_reflns_theta_full 27.63
_diffrn_reflns_theta_max 27.63
_diffrn_reflns_theta_min 3.29
_exptl_absorpt_coefficient_mu 0.061
_exptl_absorpt_correction_T_max 0.9879
_exptl_absorpt_correction_T_min 0.738
_exptl_absorpt_correction_type multi-scan
_exptl_crystal_colour colorless
_exptl_crystal_density_diffrn 1.076
_exptl_crystal_density_method 'not measured'
_exptl_crystal_description prism
_exptl_crystal_F_000 968
_exptl_crystal_size_max 0.20
_exptl_crystal_size_mid 0.20
_exptl_crystal_size_min 0.20
_refine_diff_density_max 0.453
_refine_diff_density_min -0.311
_refine_diff_density_rms 0.050
_refine_ls_extinction_method none
_refine_ls_goodness_of_fit_ref 1.057
_refine_ls_hydrogen_treatment mixed
_refine_ls_matrix_type full
_refine_ls_number_parameters 604
_refine_ls_number_reflns 12711
_refine_ls_number_restraints 32
_refine_ls_restrained_S_all 1.078
_refine_ls_R_factor_all 0.0773
_refine_ls_R_factor_gt 0.0575
_refine_ls_shift/su_max 0.001
_refine_ls_shift/su_mean 0.000
_refine_ls_structure_factor_coef Fsqd
_refine_ls_weighting_details 'calc w=1/[\s^2^(Fo^2^)+(0.0980P)^2^+0.8369P] where P=(Fo^2^+2Fc^2^)/3'
_refine_ls_weighting_scheme calc
_refine_ls_wR_factor_gt 0.1647
_refine_ls_wR_factor_ref 0.1797
_reflns_number_gt 9582
_reflns_number_total 12711
_reflns_threshold_expression >2sigma(I)
_cod_data_source_file jo5b02886_si_005.cif
_cod_data_source_block shelx
_cod_depositor_comments
;
The following automatic conversions were performed:

data item '_exptl_absorpt_correction_type' value 'Multi-scan' was
changed to 'multi-scan' in accordance with the
/home/saulius/struct/COD-crude-data/automatic-downloads/DataCite-retrospective/ACS/depositions/lib/dictionaries/cif_core.dic
dictionary named 'cif_core.dic' version 2.4.2 last updated on
2011-04-26.

Automatic conversion script
Id: cif_fix_values 6909 2019-04-08 15:41:33Z antanas 
;
_cod_database_code 4036591

loop_
_symmetry_equiv_pos_as_xyz
'x, y, z'
'-x, -y, -z'

loop_
_atom_site_label
_atom_site_type_symbol
_atom_site_fract_x
_atom_site_fract_y
_atom_site_fract_z
_atom_site_U_iso_or_equiv
_atom_site_adp_type
_atom_site_occupancy
_atom_site_symmetry_multiplicity
_atom_site_calc_flag
_atom_site_refinement_flags
N1 N 0.62956(14) 0.87952(13) 0.59776(6) 0.0308(3) Uani 1 1 d .
N2 N 0.90554(14) 0.59585(13) 0.60941(5) 0.0300(3) Uani 1 1 d U
N3 N 0.96569(14) 0.50872(13) 0.81441(6) 0.0301(3) Uani 1 1 d .
N4 N 0.73635(14) 0.73430(13) 0.93432(5) 0.0299(3) Uani 1 1 d .
N5 N 0.51278(14) 0.94728(13) 0.79641(6) 0.0308(3) Uani 1 1 d .
C1 C 0.53302(17) 1.16288(16) 0.75842(7) 0.0325(4) Uani 1 1 d .
H1A H 0.6315 1.1916 0.7673 0.039 Uiso 1 1 calc R
H1B H 0.5141 1.2038 0.7256 0.039 Uiso 1 1 calc R
C2 C 0.4789(2) 1.20848(19) 0.80741(9) 0.0458(5) Uani 1 1 d .
H2A H 0.5210 1.3018 0.8146 0.055 Uiso 1 1 calc R
H2B H 0.4992 1.1704 0.8404 0.055 Uiso 1 1 calc R
H2C H 0.3817 1.1826 0.7987 0.055 Uiso 1 1 calc R
C3 C 0.30844(16) 0.95206(16) 0.72454(7) 0.0311(3) Uani 1 1 d .
H3A H 0.2752 0.8577 0.7186 0.037 Uiso 1 1 calc R
H3B H 0.2661 0.9755 0.7554 0.037 Uiso 1 1 calc R
C4 C 0.2659(2) 1.0013(2) 0.67187(9) 0.0475(5) Uani 1 1 d .
H4A H 0.1680 0.9641 0.6631 0.057 Uiso 1 1 calc R
H4B H 0.3057 0.9767 0.6409 0.057 Uiso 1 1 calc R
H4C H 0.2965 1.0945 0.6777 0.057 Uiso 1 1 calc R
C5 C 0.53644(14) 0.96522(14) 0.69155(6) 0.0221(3) Uani 1 1 d U
C6 C 0.50623(17) 0.83716(15) 0.67570(7) 0.0310(3) Uani 1 1 d .
H6 H 0.4528 0.7754 0.6970 0.037 Uiso 1 1 calc R
C7 C 0.61548(17) 1.04809(15) 0.65902(7) 0.0315(3) Uani 1 1 d U
H7 H 0.6399 1.1373 0.6681 0.038 Uiso 1 1 calc R
C8 C 0.55081(17) 0.79653(15) 0.63031(7) 0.0313(3) Uani 1 1 d .
H8 H 0.5263 0.7074 0.6210 0.038 Uiso 1 1 calc R
C9 C 0.66055(17) 1.00603(16) 0.61358(7) 0.0317(3) Uani 1 1 d .
H9 H 0.7152 1.0674 0.5925 0.038 Uiso 1 1 calc R
C10 C 0.54093(17) 0.73730(16) 0.50097(7) 0.0319(4) Uani 1 1 d .
H10A H 0.5663 0.6937 0.4701 0.038 Uiso 1 1 calc R
H10B H 0.4817 0.6707 0.5212 0.038 Uiso 1 1 calc R
C11 C 0.4636(2) 0.81457(19) 0.47690(9) 0.0485(5) Uani 1 1 d .
H11A H 0.3839 0.7575 0.4520 0.058 Uiso 1 1 calc R
H11B H 0.5209 0.8794 0.4560 0.058 Uiso 1 1 calc R
H11C H 0.4364 0.8564 0.5072 0.058 Uiso 1 1 calc R
C12 C 0.77906(17) 0.93934(17) 0.51485(7) 0.0323(4) Uani 1 1 d .
H12A H 0.7339 0.9966 0.5028 0.039 Uiso 1 1 calc R
H12B H 0.8563 0.9897 0.5432 0.039 Uiso 1 1 calc R
C13 C 0.8307(2) 0.8930(2) 0.46486(8) 0.0456(5) Uani 1 1 d .
H13A H 0.8925 0.9667 0.4497 0.055 Uiso 1 1 calc R
H13B H 0.7549 0.8447 0.4362 0.055 Uiso 1 1 calc R
H13C H 0.8775 0.8378 0.4767 0.055 Uiso 1 1 calc R
C14 C 0.75555(14) 0.73753(14) 0.56733(6) 0.0223(3) Uani 1 1 d U
C15 C 0.86496(17) 0.79015(16) 0.60833(7) 0.0329(4) Uani 1 1 d .
H15 H 0.8915 0.8771 0.6228 0.039 Uiso 1 1 calc R
C16 C 0.72496(17) 0.61192(16) 0.54838(7) 0.0316(3) Uani 1 1 d U
H16 H 0.6509 0.5707 0.5202 0.038 Uiso 1 1 calc R
C17 C 0.93631(17) 0.72125(16) 0.62880(7) 0.0329(4) Uani 1 1 d .
H17 H 1.0096 0.7616 0.6574 0.040 Uiso 1 1 calc R
C18 C 0.79780(16) 0.54352(16) 0.56875(6) 0.0300(3) Uani 1 1 d .
H18 H 0.7723 0.4569 0.5540 0.036 Uiso 1 1 calc R
C19 C 1.15029(17) 0.59713(18) 0.62101(7) 0.0330(4) Uani 1 1 d .
H19A H 1.1824 0.6856 0.6394 0.040 Uiso 1 1 calc R
H19B H 1.2090 0.5559 0.6377 0.040 Uiso 1 1 calc R
C20 C 1.1631(2) 0.6017(3) 0.55946(9) 0.0610(7) Uani 1 1 d .
H20A H 1.2567 0.6491 0.5549 0.073 Uiso 1 1 calc R
H20B H 1.1071 0.6443 0.5428 0.073 Uiso 1 1 calc R
H20C H 1.1336 0.5145 0.5410 0.073 Uiso 1 1 calc R
C21 C 0.93542(17) 0.37064(16) 0.60813(7) 0.0326(4) Uani 1 1 d .
H21A H 0.8419 0.3323 0.6160 0.039 Uiso 1 1 calc R
H21B H 0.9333 0.3651 0.5673 0.039 Uiso 1 1 calc R
C22 C 1.0131(2) 0.29273(19) 0.63167(9) 0.0492(5) Uani 1 1 d .
H22A H 0.9700 0.2039 0.6148 0.059 Uiso 1 1 calc R
H22B H 1.0138 0.2958 0.6720 0.059 Uiso 1 1 calc R
H22C H 1.1054 0.3286 0.6233 0.059 Uiso 1 1 calc R
C23 C 0.99027(14) 0.52606(14) 0.69977(6) 0.0215(3) Uani 1 1 d U
C24 C 1.09933(16) 0.57091(16) 0.74042(7) 0.0311(3) Uani 1 1 d U
H24 H 1.1862 0.6091 0.7299 0.037 Uiso 1 1 calc R
C25 C 0.86779(16) 0.47608(17) 0.71878(7) 0.0334(4) Uani 1 1 d .
H25 H 0.7886 0.4460 0.6926 0.040 Uiso 1 1 calc R
C26 C 1.08689(16) 0.56234(16) 0.79589(7) 0.0315(3) Uani 1 1 d .
H26 H 1.1656 0.5950 0.8223 0.038 Uiso 1 1 calc R
C27 C 0.85641(17) 0.46837(17) 0.77409(7) 0.0335(4) Uani 1 1 d .
H27 H 0.7695 0.4337 0.7849 0.040 Uiso 1 1 calc R
C28 C 1.09167(18) 0.52348(17) 0.91737(7) 0.0340(4) Uani 1 1 d .
H28A H 1.1493 0.6105 0.9104 0.041 Uiso 1 1 calc R
H28B H 1.0775 0.5275 0.9569 0.041 Uiso 1 1 calc R
C29 C 1.1669(2) 0.4346(2) 0.90820(10) 0.0531(5) Uani 1 1 d .
H29A H 1.2521 0.4668 0.9331 0.064 Uiso 1 1 calc R
H29B H 1.1844 0.4317 0.8695 0.064 Uiso 1 1 calc R
H29C H 1.1124 0.3485 0.9161 0.064 Uiso 1 1 calc R
C30 C 0.85427(19) 0.33240(16) 0.87786(7) 0.0327(4) Uani 1 1 d .
H30A H 0.7692 0.3145 0.8534 0.039 Uiso 1 1 calc R
H30B H 0.9001 0.2812 0.8609 0.039 Uiso 1 1 calc R
C31 C 0.8213(2) 0.2873(2) 0.93404(8) 0.0503(5) Uani 1 1 d .
H31A H 0.7650 0.1960 0.9290 0.060 Uiso 1 1 calc R
H31B H 0.7732 0.3352 0.9509 0.060 Uiso 1 1 calc R
H31C H 0.9044 0.3018 0.9584 0.060 Uiso 1 1 calc R
C32 C 0.87014(14) 0.57381(13) 0.90017(6) 0.0212(3) Uani 1 1 d U
C33 C 0.93625(17) 0.69263(17) 0.92873(8) 0.0361(4) Uani 1 1 d U
H33 H 1.0309 0.7230 0.9376 0.043 Uiso 1 1 calc R
C34 C 0.73348(18) 0.53770(18) 0.89018(9) 0.0424(4) Uani 1 1 d .
H34 H 0.6811 0.4554 0.8714 0.051 Uiso 1 1 calc R
C35 C 0.87141(17) 0.77008(16) 0.94521(8) 0.0366(4) Uani 1 1 d .
H35 H 0.9230 0.8516 0.9649 0.044 Uiso 1 1 calc R
C36 C 0.66978(18) 0.61552(18) 0.90625(8) 0.0415(4) Uani 1 1 d .
H36 H 0.5751 0.5856 0.8975 0.050 Uiso 1 1 calc R
C37 C 0.75682(16) 0.95054(15) 0.99284(7) 0.0285(3) Uani 1 1 d .
H37A H 0.8082 0.9251 1.0225 0.034 Uiso 1 1 calc R
H37B H 0.8215 1.0047 0.9701 0.034 Uiso 1 1 calc R
C38 C 0.68655(18) 1.02938(17) 1.01962(8) 0.0367(4) Uani 1 1 d .
H38A H 0.7534 1.1045 1.0425 0.044 Uiso 1 1 calc R
H38B H 0.6240 0.9772 1.0430 0.044 Uiso 1 1 calc R
H38C H 0.6372 1.0569 0.9905 0.044 Uiso 1 1 calc R
C39 C 0.53017(17) 0.73721(16) 0.98373(7) 0.0311(3) Uani 1 1 d .
H39A H 0.4766 0.7885 0.9924 0.037 Uiso 1 1 calc R
H39B H 0.4719 0.6623 0.9574 0.037 Uiso 1 1 calc R
C40 C 0.5719(2) 0.6904(2) 1.03712(9) 0.0487(5) Uani 1 1 d .
H40A H 0.4919 0.6396 1.0529 0.058 Uiso 1 1 calc R
H40B H 0.6277 0.7639 1.0639 0.058 Uiso 1 1 calc R
H40C H 0.6230 0.6375 1.0289 0.058 Uiso 1 1 calc R
C41 C 0.60024(14) 0.86407(13) 0.89554(6) 0.0211(3) Uani 1 1 d U
C42 C 0.46777(16) 0.84222(16) 0.87902(7) 0.0315(3) Uani 1 1 d .
H42 H 0.4029 0.7975 0.9015 0.038 Uiso 1 1 calc R
C43 C 0.68802(16) 0.92886(17) 0.86030(7) 0.0315(3) Uani 1 1 d U
H43 H 0.7808 0.9463 0.8694 0.038 Uiso 1 1 calc R
C44 C 0.42585(16) 0.88290(17) 0.83098(7) 0.0320(4) Uani 1 1 d .
H44 H 0.3332 0.8655 0.8216 0.038 Uiso 1 1 calc R
C45 C 0.64500(16) 0.96874(17) 0.81260(7) 0.0323(4) Uani 1 1 d .
H45 H 0.7094 1.0130 0.7898 0.039 Uiso 1 1 calc R
C46 C 0.4349(3) 0.5280(3) 0.76934(12) 0.0819(9) Uani 1 1 d D
H46 H 0.4086 0.5505 0.8032 0.098 Uiso 1 1 calc R
C47 C 0.3488(3) 0.4224(3) 0.73380(15) 0.0900(11) Uani 1 1 d D
H47 H 0.2634 0.3725 0.7432 0.108 Uiso 1 1 calc R
C48 C 0.3886(3) 0.3905(3) 0.68451(14) 0.0795(9) Uani 1 1 d D
H48 H 0.3308 0.3182 0.6600 0.095 Uiso 1 1 calc R
C49 C 0.5115(3) 0.4639(3) 0.67144(12) 0.0717(7) Uani 1 1 d D
H49 H 0.5387 0.4426 0.6376 0.086 Uiso 1 1 calc R
C50 C 0.5948(3) 0.5670(2) 0.70660(12) 0.0710(8) Uani 1 1 d D
H50 H 0.6801 0.6172 0.6972 0.085 Uiso 1 1 calc R
C51 C 0.5569(3) 0.5991(3) 0.75566(13) 0.0728(8) Uani 1 1 d D
H51 H 0.6159 0.6711 0.7801 0.087 Uiso 1 1 calc R
C52 C 0.9484(3) 1.0260(3) 0.74946(11) 0.0750(8) Uani 1 1 d D
H52 H 0.9073 1.0472 0.7173 0.090 Uiso 1 1 calc R
C53 C 1.0339(3) 1.1204(3) 0.78773(13) 0.0796(8) Uani 1 1 d D
H53 H 1.0517 1.2071 0.7824 0.095 Uiso 1 1 calc R
C54 C 1.0938(3) 1.0917(3) 0.83349(12) 0.0768(8) Uani 1 1 d D
H54 H 1.1531 1.1588 0.8602 0.092 Uiso 1 1 calc R
C55 C 1.0708(3) 0.9683(3) 0.84194(11) 0.0762(8) Uani 1 1 d D
H55 H 1.1142 0.9494 0.8741 0.091 Uiso 1 1 calc R
C56 C 0.9826(3) 0.8694(3) 0.80287(13) 0.0869(10) Uani 1 1 d D
H56 H 0.9653 0.7825 0.8077 0.104 Uiso 1 1 calc R
C57 C 0.9209(3) 0.9027(3) 0.75648(10) 0.0756(9) Uani 1 1 d D
H57 H 0.8590 0.8377 0.7297 0.091 Uiso 1 1 calc R
B1 B 0.47016(18) 1.00880(17) 0.74243(7) 0.0273(4) Uani 1 1 d .
B2 B 0.67561(18) 0.82428(17) 0.54301(7) 0.0274(4) Uani 1 1 d .
B3 B 0.99829(18) 0.52025(18) 0.63329(7) 0.0271(4) Uani 1 1 d U
B4 B 0.94773(19) 0.48308(17) 0.87906(7) 0.0269(4) Uani 1 1 d .
B5 B 0.65459(18) 0.82263(17) 0.95366(7) 0.0260(3) Uani 1 1 d .

loop_
_atom_site_aniso_label
_atom_site_aniso_U_11
_atom_site_aniso_U_22
_atom_site_aniso_U_33
_atom_site_aniso_U_23
_atom_site_aniso_U_13
_atom_site_aniso_U_12
N1 0.0296(7) 0.0324(7) 0.0298(7) 0.0040(5) -0.0001(5) 0.0121(6)
N2 0.0295(7) 0.0347(7) 0.0253(6) 0.0019(5) 0.0043(5) 0.0117(6)
N3 0.0329(7) 0.0307(7) 0.0293(7) 0.0020(5) 0.0027(6) 0.0157(6)
N4 0.0329(7) 0.0314(7) 0.0264(7) 0.0026(5) 0.0034(5) 0.0135(6)
N5 0.0325(7) 0.0328(7) 0.0280(7) -0.0006(5) 0.0021(5) 0.0147(6)
C1 0.0334(8) 0.0299(8) 0.0325(8) -0.0025(6) -0.0032(7) 0.0129(7)
C2 0.0474(11) 0.0376(10) 0.0505(11) -0.0132(8) 0.0030(9) 0.0180(9)
C3 0.0309(8) 0.0307(8) 0.0305(8) 0.0002(6) -0.0021(6) 0.0126(7)
C4 0.0378(10) 0.0472(11) 0.0501(11) 0.0120(9) -0.0122(9) 0.0116(9)
C5 0.0241(7) 0.0228(7) 0.0197(6) 0.0018(5) -0.0014(5) 0.0104(6)
C6 0.0348(8) 0.0267(8) 0.0314(8) 0.0062(6) 0.0067(7) 0.0107(7)
C7 0.0360(9) 0.0238(8) 0.0332(8) 0.0028(6) 0.0025(7) 0.0103(7)
C8 0.0371(9) 0.0233(8) 0.0329(8) 0.0026(6) 0.0047(7) 0.0108(7)
C9 0.0330(8) 0.0280(8) 0.0326(8) 0.0078(6) 0.0043(7) 0.0093(7)
C10 0.0317(8) 0.0328(8) 0.0294(8) 0.0013(6) -0.0022(6) 0.0121(7)
C11 0.0391(10) 0.0398(10) 0.0576(12) 0.0066(9) -0.0180(9) 0.0109(8)
C12 0.0302(8) 0.0370(9) 0.0286(8) 0.0057(7) 0.0033(6) 0.0113(7)
C13 0.0455(11) 0.0574(12) 0.0336(9) 0.0079(8) 0.0143(8) 0.0166(9)
C14 0.0230(7) 0.0259(7) 0.0173(6) 0.0006(5) 0.0020(5) 0.0089(6)
C15 0.0350(9) 0.0291(8) 0.0317(8) -0.0042(6) -0.0030(7) 0.0119(7)
C16 0.0306(8) 0.0337(8) 0.0261(8) -0.0034(6) -0.0027(6) 0.0102(7)
C17 0.0323(8) 0.0334(9) 0.0285(8) -0.0046(6) -0.0056(6) 0.0111(7)
C18 0.0334(8) 0.0287(8) 0.0257(7) -0.0032(6) 0.0008(6) 0.0111(7)
C19 0.0293(8) 0.0432(10) 0.0262(8) 0.0011(7) 0.0037(6) 0.0140(7)
C20 0.0401(11) 0.0968(19) 0.0340(10) 0.0029(11) 0.0148(9) 0.0102(11)
C21 0.0324(8) 0.0345(9) 0.0308(8) -0.0037(7) -0.0014(7) 0.0155(7)
C22 0.0518(12) 0.0385(10) 0.0581(12) -0.0081(9) -0.0111(10) 0.0249(9)
C23 0.0220(7) 0.0231(7) 0.0212(7) 0.0020(5) 0.0024(5) 0.0107(6)
C24 0.0237(7) 0.0346(9) 0.0315(8) 0.0010(6) 0.0032(6) 0.0077(6)
C25 0.0240(8) 0.0446(10) 0.0295(8) 0.0057(7) -0.0008(6) 0.0114(7)
C26 0.0267(8) 0.0345(9) 0.0298(8) -0.0011(6) -0.0018(6) 0.0098(7)
C27 0.0252(8) 0.0450(10) 0.0304(8) 0.0073(7) 0.0040(6) 0.0129(7)
C28 0.0389(9) 0.0381(9) 0.0291(8) -0.0013(7) -0.0036(7) 0.0221(8)
C29 0.0470(11) 0.0542(13) 0.0667(14) 0.0031(10) -0.0053(10) 0.0331(10)
C30 0.0457(10) 0.0286(8) 0.0258(8) 0.0020(6) 0.0031(7) 0.0170(7)
C31 0.0731(15) 0.0385(10) 0.0361(10) 0.0105(8) 0.0084(10) 0.0163(10)
C32 0.0246(7) 0.0226(7) 0.0172(6) 0.0017(5) 0.0023(5) 0.0100(6)
C33 0.0254(8) 0.0351(9) 0.0429(10) -0.0078(7) -0.0003(7) 0.0093(7)
C34 0.0315(9) 0.0331(9) 0.0550(11) -0.0151(8) -0.0021(8) 0.0088(7)
C35 0.0303(8) 0.0292(8) 0.0447(10) -0.0091(7) 0.0011(7) 0.0081(7)
C36 0.0253(8) 0.0396(10) 0.0539(11) -0.0116(8) -0.0031(8) 0.0107(7)
C37 0.0313(8) 0.0301(8) 0.0265(7) 0.0000(6) 0.0021(6) 0.0153(7)
C38 0.0369(9) 0.0324(9) 0.0412(9) -0.0049(7) 0.0056(7) 0.0150(7)
C39 0.0332(8) 0.0322(8) 0.0324(8) 0.0064(7) 0.0080(7) 0.0161(7)
C40 0.0514(12) 0.0609(13) 0.0438(11) 0.0266(10) 0.0169(9) 0.0267(10)
C41 0.0230(7) 0.0222(7) 0.0195(6) -0.0007(5) 0.0024(5) 0.0110(6)
C42 0.0275(8) 0.0365(9) 0.0314(8) 0.0045(7) 0.0077(6) 0.0122(7)
C43 0.0241(7) 0.0404(9) 0.0308(8) 0.0047(7) 0.0035(6) 0.0131(7)
C44 0.0246(8) 0.0390(9) 0.0333(8) 0.0021(7) 0.0025(6) 0.0138(7)
C45 0.0277(8) 0.0400(9) 0.0297(8) 0.0071(7) 0.0070(6) 0.0122(7)
C46 0.084(2) 0.118(3) 0.0703(18) 0.0231(18) 0.0129(16) 0.066(2)
C47 0.0417(14) 0.097(2) 0.132(3) 0.052(2) 0.0068(17) 0.0217(15)
C48 0.0734(19) 0.0544(15) 0.104(2) 0.0006(15) -0.0309(17) 0.0293(14)
C49 0.0763(19) 0.0819(19) 0.0748(18) 0.0173(15) 0.0048(15) 0.0504(16)
C50 0.0563(15) 0.0619(16) 0.102(2) 0.0347(16) 0.0082(15) 0.0267(13)
C51 0.0686(17) 0.0538(14) 0.094(2) 0.0027(14) -0.0195(15) 0.0295(13)
C52 0.0643(16) 0.108(2) 0.0617(16) 0.0229(16) 0.0204(13) 0.0371(17)
C53 0.083(2) 0.0725(18) 0.089(2) 0.0138(16) 0.0364(18) 0.0290(16)
C54 0.0562(15) 0.083(2) 0.0761(19) -0.0184(16) 0.0100(14) 0.0130(14)
C55 0.0781(18) 0.121(3) 0.0500(14) 0.0090(15) 0.0082(13) 0.0613(19)
C56 0.125(3) 0.0629(17) 0.100(2) 0.0259(16) 0.071(2) 0.0497(18)
C57 0.0658(16) 0.087(2) 0.0479(14) -0.0200(14) 0.0190(12) 0.0011(14)
B1 0.0292(9) 0.0278(9) 0.0251(8) 0.0000(7) -0.0006(7) 0.0128(7)
B2 0.0279(8) 0.0310(9) 0.0235(8) 0.0020(7) 0.0007(7) 0.0122(7)
B3 0.0278(8) 0.0328(9) 0.0220(8) 0.0008(7) 0.0036(6) 0.0134(7)
B4 0.0338(9) 0.0278(9) 0.0221(8) 0.0003(6) 0.0011(7) 0.0162(7)
B5 0.0286(8) 0.0291(9) 0.0233(8) 0.0027(6) 0.0043(6) 0.0142(7)

loop_
_atom_type_symbol
_atom_type_description
_atom_type_scat_dispersion_real
_atom_type_scat_dispersion_imag
_atom_type_scat_source
C C 0.0033 0.0016 'International Tables Vol C Tables 4.2.6.8 and 6.1.1.4'
B B 0.0013 0.0007 'International Tables Vol C Tables 4.2.6.8 and 6.1.1.4'
N N 0.0061 0.0033 'International Tables Vol C Tables 4.2.6.8 and 6.1.1.4'
H H 0.0000 0.0000 'International Tables Vol C Tables 4.2.6.8 and 6.1.1.4'

loop_
_geom_angle_atom_site_label_1
_geom_angle_atom_site_label_2
_geom_angle_atom_site_label_3
_geom_angle
C9 N1 C8 115.43(14)
C9 N1 B2 124.52(14)
C8 N1 B2 120.01(13)
C18 N2 C17 115.64(14)
C18 N2 B3 124.11(13)
C17 N2 B3 120.22(13)
C26 N3 C27 115.35(14)
C26 N3 B4 123.94(13)
C27 N3 B4 120.57(14)
C35 N4 C36 114.96(14)
C35 N4 B5 124.22(13)
C36 N4 B5 120.81(14)
C44 N5 C45 115.49(14)
C44 N5 B1 124.08(13)
C45 N5 B1 120.16(14)
C2 C1 B1 114.02(15)
C2 C1 H1A 108.7
B1 C1 H1A 108.7
C2 C1 H1B 108.7
B1 C1 H1B 108.7
H1A C1 H1B 107.6
C1 C2 H2A 109.5
C1 C2 H2B 109.5
H2A C2 H2B 109.5
C1 C2 H2C 109.5
H2A C2 H2C 109.5
H2B C2 H2C 109.5
C4 C3 B1 113.05(15)
C4 C3 H3A 109.0
B1 C3 H3A 109.0
C4 C3 H3B 109.0
B1 C3 H3B 109.0
H3A C3 H3B 107.8
C3 C4 H4A 109.5
C3 C4 H4B 109.5
H4A C4 H4B 109.5
C3 C4 H4C 109.5
H4A C4 H4C 109.5
H4B C4 H4C 109.5
C7 C5 C6 115.21(14)
C7 C5 B1 124.13(14)
C6 C5 B1 120.48(14)
C8 C6 C5 122.14(15)
C8 C6 H6 118.9
C5 C6 H6 118.9
C5 C7 C9 122.13(15)
C5 C7 H7 118.9
C9 C7 H7 118.9
C6 C8 N1 122.57(15)
C6 C8 H8 118.7
N1 C8 H8 118.7
N1 C9 C7 122.52(15)
N1 C9 H9 118.7
C7 C9 H9 118.7
C11 C10 B2 113.08(14)
C11 C10 H10A 109.0
B2 C10 H10A 109.0
C11 C10 H10B 109.0
B2 C10 H10B 109.0
H10A C10 H10B 107.8
C10 C11 H11A 109.5
C10 C11 H11B 109.5
H11A C11 H11B 109.5
C10 C11 H11C 109.5
H11A C11 H11C 109.5
H11B C11 H11C 109.5
C13 C12 B2 113.35(15)
C13 C12 H12A 108.9
B2 C12 H12A 108.9
C13 C12 H12B 108.9
B2 C12 H12B 108.9
H12A C12 H12B 107.7
C12 C13 H13A 109.5
C12 C13 H13B 109.5
H13A C13 H13B 109.5
C12 C13 H13C 109.5
H13A C13 H13C 109.5
H13B C13 H13C 109.5
C16 C14 C15 115.06(14)
C16 C14 B2 124.26(13)
C15 C14 B2 120.64(13)
C17 C15 C14 122.29(15)
C17 C15 H15 118.9
C14 C15 H15 118.9
C14 C16 C18 122.38(15)
C14 C16 H16 118.8
C18 C16 H16 118.8
C15 C17 N2 122.30(15)
C15 C17 H17 118.8
N2 C17 H17 118.8
N2 C18 C16 122.32(15)
N2 C18 H18 118.8
C16 C18 H18 118.8
C20 C19 B3 113.57(15)
C20 C19 H19A 108.9
B3 C19 H19A 108.9
C20 C19 H19B 108.9
B3 C19 H19B 108.9
H19A C19 H19B 107.7
C19 C20 H20A 109.5
C19 C20 H20B 109.5
H20A C20 H20B 109.5
C19 C20 H20C 109.5
H20A C20 H20C 109.5
H20B C20 H20C 109.5
C22 C21 B3 113.75(14)
C22 C21 H21A 108.8
B3 C21 H21A 108.8
C22 C21 H21B 108.8
B3 C21 H21B 108.8
H21A C21 H21B 107.7
C21 C22 H22A 109.5
C21 C22 H22B 109.5
H22A C22 H22B 109.5
C21 C22 H22C 109.5
H22A C22 H22C 109.5
H22B C22 H22C 109.5
C24 C23 C25 115.12(14)
C24 C23 B3 124.74(14)
C25 C23 B3 120.01(13)
C23 C24 C26 122.16(15)
C23 C24 H24 118.9
C26 C24 H24 118.9
C27 C25 C23 122.26(15)
C27 C25 H25 118.9
C23 C25 H25 118.9
N3 C26 C24 122.54(15)
N3 C26 H26 118.7
C24 C26 H26 118.7
C25 C27 N3 122.49(15)
C25 C27 H27 118.8
N3 C27 H27 118.8
C29 C28 B4 115.58(15)
C29 C28 H28A 108.4
B4 C28 H28A 108.4
C29 C28 H28B 108.4
B4 C28 H28B 108.4
H28A C28 H28B 107.4
C28 C29 H29A 109.5
C28 C29 H29B 109.5
H29A C29 H29B 109.5
C28 C29 H29C 109.5
H29A C29 H29C 109.5
H29B C29 H29C 109.5
C31 C30 B4 115.57(14)
C31 C30 H30A 108.4
B4 C30 H30A 108.4
C31 C30 H30B 108.4
B4 C30 H30B 108.4
H30A C30 H30B 107.4
C30 C31 H31A 109.5
C30 C31 H31B 109.5
H31A C31 H31B 109.5
C30 C31 H31C 109.5
H31A C31 H31C 109.5
H31B C31 H31C 109.5
C33 C32 C34 114.24(14)
C33 C32 B4 122.83(14)
C34 C32 B4 122.93(14)
C32 C33 C35 122.82(16)
C32 C33 H33 118.6
C35 C33 H33 118.6
C36 C34 C32 122.65(16)
C36 C34 H34 118.7
C32 C34 H34 118.7
N4 C35 C33 122.49(15)
N4 C35 H35 118.8
C33 C35 H35 118.8
N4 C36 C34 122.83(16)
N4 C36 H36 118.6
C34 C36 H36 118.6
C38 C37 B5 113.66(14)
C38 C37 H37A 108.8
B5 C37 H37A 108.8
C38 C37 H37B 108.8
B5 C37 H37B 108.8
H37A C37 H37B 107.7
C37 C38 H38A 109.5
C37 C38 H38B 109.5
H38A C38 H38B 109.5
C37 C38 H38C 109.5
H38A C38 H38C 109.5
H38B C38 H38C 109.5
C40 C39 B5 113.99(15)
C40 C39 H39A 108.8
B5 C39 H39A 108.8
C40 C39 H39B 108.8
B5 C39 H39B 108.8
H39A C39 H39B 107.6
C39 C40 H40A 109.5
C39 C40 H40B 109.5
H40A C40 H40B 109.5
C39 C40 H40C 109.5
H40A C40 H40C 109.5
H40B C40 H40C 109.5
C42 C41 C43 115.17(14)
C42 C41 B5 123.71(14)
C43 C41 B5 121.09(13)
C41 C42 C44 122.34(15)
C41 C42 H42 118.8
C44 C42 H42 118.8
C45 C43 C41 121.92(15)
C45 C43 H43 119.0
C41 C43 H43 119.0
N5 C44 C42 122.36(15)
N5 C44 H44 118.8
C42 C44 H44 118.8
C43 C45 N5 122.72(15)
C43 C45 H45 118.6
N5 C45 H45 118.6
C51 C46 C47 120.0(3)
C51 C46 H46 120.0
C47 C46 H46 120.0
C48 C47 C46 119.4(3)
C48 C47 H47 120.3
C46 C47 H47 120.3
C49 C48 C47 119.6(3)
C49 C48 H48 120.2
C47 C48 H48 120.2
C50 C49 C48 120.4(3)
C50 C49 H49 119.8
C48 C49 H49 119.8
C49 C50 C51 120.5(3)
C49 C50 H50 119.7
C51 C50 H50 119.7
C50 C51 C46 120.1(3)
C50 C51 H51 120.0
C46 C51 H51 120.0
C53 C52 C57 120.8(3)
C53 C52 H52 119.6
C57 C52 H52 119.6
C54 C53 C52 120.3(3)
C54 C53 H53 119.9
C52 C53 H53 119.9
C53 C54 C55 121.0(3)
C53 C54 H54 119.5
C55 C54 H54 119.5
C54 C55 C56 119.5(2)
C54 C55 H55 120.2
C56 C55 H55 120.2
C57 C56 C55 117.8(2)
C57 C56 H56 121.1
C55 C56 H56 121.1
C52 C57 C56 120.6(2)
C52 C57 H57 119.7
C56 C57 H57 119.7
C1 B1 C3 112.80(13)
C1 B1 N5 106.58(12)
C3 B1 N5 111.78(13)
C1 B1 C5 111.80(14)
C3 B1 C5 107.75(12)
N5 B1 C5 105.95(12)
C12 B2 C10 113.53(13)
C12 B2 C14 108.21(13)
C10 B2 C14 111.27(13)
C12 B2 N1 110.97(13)
C10 B2 N1 107.95(13)
C14 B2 N1 104.55(12)
C19 B3 C21 114.15(13)
C19 B3 C23 111.02(13)
C21 B3 C23 107.46(13)
C19 B3 N2 108.00(13)
C21 B3 N2 111.24(13)
C23 B3 N2 104.57(12)
C28 B4 C30 112.87(14)
C28 B4 N3 111.39(14)
C30 B4 N3 106.40(12)
C28 B4 C32 109.64(12)
C30 B4 C32 110.96(14)
N3 B4 C32 105.29(12)
C39 B5 C37 113.24(13)
C39 B5 C41 110.58(13)
C37 B5 C41 109.11(13)
C39 B5 N4 109.06(13)
C37 B5 N4 109.91(13)
C41 B5 N4 104.59(12)

loop_
_geom_bond_atom_site_label_1
_geom_bond_atom_site_label_2
_geom_bond_distance
N1 C9 1.366(2)
N1 C8 1.372(2)
N1 B2 1.637(2)
N2 C18 1.368(2)
N2 C17 1.373(2)
N2 B3 1.634(2)
N3 C26 1.366(2)
N3 C27 1.371(2)
N3 B4 1.637(2)
N4 C35 1.360(2)
N4 C36 1.365(2)
N4 B5 1.642(2)
N5 C44 1.365(2)
N5 C45 1.373(2)
N5 B1 1.631(2)
C1 C2 1.524(3)
C1 B1 1.626(2)
C1 H1A 0.9900
C1 H1B 0.9900
C2 H2A 0.9800
C2 H2B 0.9800
C2 H2C 0.9800
C3 C4 1.526(2)
C3 B1 1.629(2)
C3 H3A 0.9900
C3 H3B 0.9900
C4 H4A 0.9800
C4 H4B 0.9800
C4 H4C 0.9800
C5 C7 1.373(2)
C5 C6 1.384(2)
C5 B1 1.632(2)
C6 C8 1.370(2)
C6 H6 0.9500
C7 C9 1.380(2)
C7 H7 0.9500
C8 H8 0.9500
C9 H9 0.9500
C10 C11 1.525(2)
C10 B2 1.628(2)
C10 H10A 0.9900
C10 H10B 0.9900
C11 H11A 0.9800
C11 H11B 0.9800
C11 H11C 0.9800
C12 C13 1.532(2)
C12 B2 1.619(2)
C12 H12A 0.9900
C12 H12B 0.9900
C13 H13A 0.9800
C13 H13B 0.9800
C13 H13C 0.9800
C14 C16 1.373(2)
C14 C15 1.384(2)
C14 B2 1.635(2)
C15 C17 1.370(2)
C15 H15 0.9500
C16 C18 1.377(2)
C16 H16 0.9500
C17 H17 0.9500
C18 H18 0.9500
C19 C20 1.521(3)
C19 B3 1.625(2)
C19 H19A 0.9900
C19 H19B 0.9900
C20 H20A 0.9800
C20 H20B 0.9800
C20 H20C 0.9800
C21 C22 1.529(2)
C21 B3 1.626(2)
C21 H21A 0.9900
C21 H21B 0.9900
C22 H22A 0.9800
C22 H22B 0.9800
C22 H22C 0.9800
C23 C24 1.374(2)
C23 C25 1.380(2)
C23 B3 1.628(2)
C24 C26 1.377(2)
C24 H24 0.9500
C25 C27 1.370(2)
C25 H25 0.9500
C26 H26 0.9500
C27 H27 0.9500
C28 C29 1.533(3)
C28 B4 1.623(2)
C28 H28A 0.9900
C28 H28B 0.9900
C29 H29A 0.9800
C29 H29B 0.9800
C29 H29C 0.9800
C30 C31 1.521(2)
C30 B4 1.629(3)
C30 H30A 0.9900
C30 H30B 0.9900
C31 H31A 0.9800
C31 H31B 0.9800
C31 H31C 0.9800
C32 C33 1.369(2)
C32 C34 1.374(2)
C32 B4 1.641(2)
C33 C35 1.378(2)
C33 H33 0.9500
C34 C36 1.368(3)
C34 H34 0.9500
C35 H35 0.9500
C36 H36 0.9500
C37 C38 1.529(2)
C37 B5 1.630(2)
C37 H37A 0.9900
C37 H37B 0.9900
C38 H38A 0.9800
C38 H38B 0.9800
C38 H38C 0.9800
C39 C40 1.524(2)
C39 B5 1.619(2)
C39 H39A 0.9900
C39 H39B 0.9900
C40 H40A 0.9800
C40 H40B 0.9800
C40 H40C 0.9800
C41 C42 1.376(2)
C41 C43 1.383(2)
C41 B5 1.640(2)
C42 C44 1.379(2)
C42 H42 0.9500
C43 C45 1.372(2)
C43 H43 0.9500
C44 H44 0.9500
C45 H45 0.9500
C46 C51 1.359(4)
C46 C47 1.388(4)
C46 H46 0.9500
C47 C48 1.386(3)
C47 H47 0.9500
C48 C49 1.368(3)
C48 H48 0.9500
C49 C50 1.359(3)
C49 H49 0.9500
C50 C51 1.373(3)
C50 H50 0.9500
C51 H51 0.9500
C52 C53 1.354(3)
C52 C57 1.343(4)
C52 H52 0.9500
C53 C54 1.351(3)
C53 H53 0.9500
C54 C55 1.361(3)
C54 H54 0.9500
C55 C56 1.399(3)
C55 H55 0.9500
C56 C57 1.398(3)
C56 H56 0.9500
C57 H57 0.9500

loop_
_geom_torsion_atom_site_label_1
_geom_torsion_atom_site_label_2
_geom_torsion_atom_site_label_3
_geom_torsion_atom_site_label_4
_geom_torsion
C7 C5 C6 C8 -0.8(2)
B1 C5 C6 C8 174.39(15)
C6 C5 C7 C9 0.4(2)
B1 C5 C7 C9 -174.64(15)
C5 C6 C8 N1 0.7(3)
C9 N1 C8 C6 -0.1(2)
B2 N1 C8 C6 -178.17(15)
C8 N1 C9 C7 -0.3(2)
B2 N1 C9 C7 177.63(15)
C5 C7 C9 N1 0.2(3)
C16 C14 C15 C17 -0.7(2)
B2 C14 C15 C17 -178.45(16)
C15 C14 C16 C18 0.1(2)
B2 C14 C16 C18 177.74(15)
C14 C15 C17 N2 1.1(3)
C18 N2 C17 C15 -0.8(2)
B3 N2 C17 C15 177.14(16)
C17 N2 C18 C16 0.2(2)
B3 N2 C18 C16 -177.67(15)
C14 C16 C18 N2 0.2(3)
C25 C23 C24 C26 2.1(2)
B3 C23 C24 C26 -173.67(15)
C24 C23 C25 C27 -1.9(2)
B3 C23 C25 C27 174.10(16)
C27 N3 C26 C24 -2.5(2)
B4 N3 C26 C24 173.26(15)
C23 C24 C26 N3 0.1(3)
C23 C25 C27 N3 -0.5(3)
C26 N3 C27 C25 2.7(2)
B4 N3 C27 C25 -173.19(16)
C34 C32 C33 C35 -1.0(3)
B4 C32 C33 C35 178.30(17)
C33 C32 C34 C36 1.6(3)
B4 C32 C34 C36 -177.74(18)
C36 N4 C35 C33 0.5(3)
B5 N4 C35 C33 179.34(16)
C32 C33 C35 N4 0.0(3)
C35 N4 C36 C34 0.1(3)
B5 N4 C36 C34 -178.82(18)
C32 C34 C36 N4 -1.2(3)
C43 C41 C42 C44 -0.5(2)
B5 C41 C42 C44 177.27(15)
C42 C41 C43 C45 0.4(2)
B5 C41 C43 C45 -177.38(15)
C45 N5 C44 C42 0.1(2)
B1 N5 C44 C42 -174.02(15)
C41 C42 C44 N5 0.2(3)
C41 C43 C45 N5 -0.1(3)
C44 N5 C45 C43 -0.2(2)
B1 N5 C45 C43 174.22(15)
C51 C46 C47 C48 0.1(4)
C46 C47 C48 C49 -0.4(4)
C47 C48 C49 C50 0.5(4)
C48 C49 C50 C51 -0.1(4)
C49 C50 C51 C46 -0.3(4)
C47 C46 C51 C50 0.3(4)
C57 C52 C53 C54 0.5(4)
C52 C53 C54 C55 0.5(4)
C53 C54 C55 C56 -0.6(4)
C54 C55 C56 C57 -0.4(4)
C53 C52 C57 C56 -1.6(4)
C55 C56 C57 C52 1.5(4)
C2 C1 B1 C3 60.84(19)
C2 C1 B1 N5 -62.20(18)
C2 C1 B1 C5 -177.54(14)
C4 C3 B1 C1 63.65(19)
C4 C3 B1 N5 -176.27(14)
C4 C3 B1 C5 -60.25(18)
C44 N5 B1 C1 107.84(17)
C45 N5 B1 C1 -66.03(18)
C44 N5 B1 C3 -15.8(2)
C45 N5 B1 C3 170.31(14)
C44 N5 B1 C5 -132.94(15)
C45 N5 B1 C5 53.19(18)
C7 C5 B1 C1 -11.9(2)
C6 C5 B1 C1 173.32(14)
C7 C5 B1 C3 112.61(17)
C6 C5 B1 C3 -62.18(18)
C7 C5 B1 N5 -127.61(15)
C6 C5 B1 N5 57.60(18)
C13 C12 B2 C10 -60.79(19)
C13 C12 B2 C14 63.25(18)
C13 C12 B2 N1 177.41(14)
C11 C10 B2 C12 -57.2(2)
C11 C10 B2 C14 -179.55(15)
C11 C10 B2 N1 66.27(19)
C16 C14 B2 C12 -116.04(17)
C15 C14 B2 C12 61.52(19)
C16 C14 B2 C10 9.3(2)
C15 C14 B2 C10 -173.09(14)
C16 C14 B2 N1 125.62(15)
C15 C14 B2 N1 -56.81(18)
C9 N1 B2 C12 7.6(2)
C8 N1 B2 C12 -174.50(14)
C9 N1 B2 C10 -117.36(16)
C8 N1 B2 C10 60.49(18)
C9 N1 B2 C14 124.08(15)
C8 N1 B2 C14 -58.07(17)
C20 C19 B3 C21 61.6(2)
C20 C19 B3 C23 -176.72(17)
C20 C19 B3 N2 -62.6(2)
C22 C21 B3 C19 61.0(2)
C22 C21 B3 C23 -62.54(19)
C22 C21 B3 N2 -176.45(15)
C24 C23 B3 C19 -10.1(2)
C25 C23 B3 C19 174.32(14)
C24 C23 B3 C21 115.39(17)
C25 C23 B3 C21 -60.22(18)
C24 C23 B3 N2 -126.31(16)
C25 C23 B3 N2 58.09(18)
C18 N2 B3 C19 119.00(16)
C17 N2 B3 C19 -58.74(18)
C18 N2 B3 C21 -7.0(2)
C17 N2 B3 C21 175.26(14)
C18 N2 B3 C23 -122.70(15)
C17 N2 B3 C23 59.56(18)
C29 C28 B4 C30 47.2(2)
C29 C28 B4 N3 -72.5(2)
C29 C28 B4 C32 171.42(16)
C31 C30 B4 C28 59.0(2)
C31 C30 B4 N3 -178.58(15)
C31 C30 B4 C32 -64.6(2)
C26 N3 B4 C28 -2.5(2)
C27 N3 B4 C28 172.96(14)
C26 N3 B4 C30 -125.94(16)
C27 N3 B4 C30 49.57(19)
C26 N3 B4 C32 116.22(16)
C27 N3 B4 C32 -68.28(18)
C33 C32 B4 C28 23.9(2)
C34 C32 B4 C28 -156.84(17)
C33 C32 B4 C30 149.26(15)
C34 C32 B4 C30 -31.5(2)
C33 C32 B4 N3 -96.03(17)
C34 C32 B4 N3 83.23(19)
C40 C39 B5 C37 -59.34(19)
C40 C39 B5 C41 177.85(15)
C40 C39 B5 N4 63.37(18)
C38 C37 B5 C39 -49.56(19)
C38 C37 B5 C41 74.06(17)
C38 C37 B5 N4 -171.80(13)
C42 C41 B5 C39 7.6(2)
C43 C41 B5 C39 -174.79(14)
C42 C41 B5 C37 -117.58(16)
C43 C41 B5 C37 60.03(18)
C42 C41 B5 N4 124.87(15)
C43 C41 B5 N4 -57.52(18)
C35 N4 B5 C39 -130.64(17)
C36 N4 B5 C39 48.1(2)
C35 N4 B5 C37 -5.9(2)
C36 N4 B5 C37 172.83(15)
C35 N4 B5 C41 111.06(17)
C36 N4 B5 C41 -70.17(19)
